data_1571829
loop_
_publ_author_name
'Carroll, Robert C.'
'Coles, Simon J.'

_publ_section_title
;
 Statistical optimization of guest uptake in crystalline sponges: grading
 structural outcomes.
;
_journal_coeditor_code LT5068
_journal_issue 4
_journal_name_full IUCrJ
_journal_paper_doi 10.1107/S2052252524004871
_journal_volume 11
_journal_year 2024
_chemical_formula_moiety 'C36 H24 I6 N12 Zn3'
_chemical_formula_sum 'C36 H24 I6 N12 Zn3'
_chemical_formula_weight 1582.18
_chemical_name_systematic catena-[bis(mu-2,4,6-tri(pyridin-4-yl)-1,3,5-triazine)-hexaiodo-tri-zinc
_space_group_crystal_system monoclinic
_space_group_IT_number 15
_space_group_name_Hall '-C 2yc'
_space_group_name_H-M_alt 'C 1 2/c 1'
_atom_sites_solution_hydrogens geom
_atom_sites_solution_primary dual
_audit_creation_date 2024-02-01
_audit_creation_method
;
Olex2 1.5-alpha
(compiled 2023.11.24 svn.r209d9fb2 for OlexSys, GUI svn.r6869)
;
_cell_angle_alpha 90
_cell_angle_beta 100.538(3)
_cell_angle_gamma 90
_cell_formula_units_Z 8
_cell_length_a 34.3094(9)
_cell_length_b 15.0823(3)
_cell_length_c 29.8583(10)
_cell_measurement_reflns_used 5596
_cell_measurement_temperature 100(2)
_cell_measurement_theta_max 66.0030
_cell_measurement_theta_min 2.5990
_cell_volume 15190.0(7)
_computing_cell_refinement 'CrysAlisPro 1.171.41.122a (Rigaku OD, 2021)'
_computing_data_collection 'CrysAlisPro 1.171.41.122a (Rigaku OD, 2021)'
_computing_data_reduction 'CrysAlisPro 1.171.41.122a (Rigaku OD, 2021)'
_computing_molecular_graphics 'Olex2 1.5-alpha (Dolomanov et al., 2009)'
_computing_publication_material 'Olex2 1.5-alpha (Dolomanov et al., 2009)'
_computing_structure_refinement 'SHELXL 2016/6 (Sheldrick, 2015)'
_computing_structure_solution 'SHELXT 2014/5 (Sheldrick, 2014)'
_diffrn_ambient_environment N~2~
_diffrn_ambient_temperature 100(2)
_diffrn_detector 'hybrid pixel array detector'
_diffrn_detector_area_resol_mean 10
_diffrn_detector_dtime 0.000
_diffrn_detector_type 'Rigaku, HyPix 6000HE'
_diffrn_measured_fraction_theta_full 0.994
_diffrn_measured_fraction_theta_max 0.994
_diffrn_measurement_details
;
List of Runs (angles in degrees, time in seconds):

  # Type    Start    End  Width  t~exp~   \w     \q     \k     \f   Frames
--------------------------------------------------------------------------
  1  \w   -116.00 -45.00   0.50    4.00    -- -103.00  84.00 154.00  142
  2  \w   -166.00-112.00   0.50    4.00    -- -103.00 -84.00  34.00  108
  3  \w    -84.00 -50.00   0.50    4.00    -- -103.00  77.00 -90.00   68
  4  \w   -172.00 -85.00   0.50    4.00    -- -103.00 -94.00 120.00  174
  5  \w    -66.00 -39.00   0.50    4.00    -- -103.00  61.00 -60.00   54
  6  \w    -66.00 -33.00   0.50    4.00    -- -103.00  61.00 150.00   66
  7  \w    -61.00 -32.00   0.50    4.00    -- -103.00  61.00   0.00   58
  8  \w     53.00  79.00   0.50    4.00    --  101.75 -84.00  34.00   52
  9  \w    120.00 175.00   0.50    4.00    --  101.75  84.00 154.00  110
 10  \w     33.00  72.00   0.50    4.00    --  101.75 -61.00  60.00   78
 11  \w     88.00 173.00   0.50    4.00    --  101.75  15.00 120.00  170
 12  \w     30.00  73.00   0.50    4.00    --  101.75 -61.00  30.00   86
 13  \w     37.00  63.00   0.50    4.00    --  101.75 -61.00-180.00   52
 14  \w     39.00  73.00   0.50    4.00    --  101.75 -61.00 -60.00   68
 15  \w     90.00 151.00   0.50    4.00    --  101.75  45.00-150.00  122
 16  \w    -69.00  22.00   0.50    1.00    --  -46.61  84.00 154.00  182
 17  \w    -13.00  48.00   0.50    1.00    --   46.61 -84.00  34.00  122
 18  \w    -40.00   5.00   0.50    1.00    --  -46.61  37.00 -90.00   90
 19  \w   -117.00 -32.00   0.50    1.00    --  -46.61 -57.00 -30.00  170
;
_diffrn_measurement_device 'four-circle diffractometer'
_diffrn_measurement_device_details 'Rigaku Oxford Difffraction, UG2 \k goniometer'
_diffrn_measurement_device_type
; Rigaku 007HF equipped with Varimax confocal mirrors and a UG2 goniometer
 and HyPix 6000HE detector
;
_diffrn_measurement_method 'profile data from \w-scans'
_diffrn_measurement_specimen_support 'MiTeGen loops'
_diffrn_orient_matrix_type 'CrysAlisPro convention (1999,Acta A55,543-557)'
_diffrn_orient_matrix_UB_11 0.0181516000
_diffrn_orient_matrix_UB_12 -0.0075318000
_diffrn_orient_matrix_UB_13 -0.0433671000
_diffrn_orient_matrix_UB_21 0.0212503000
_diffrn_orient_matrix_UB_22 0.0894348000
_diffrn_orient_matrix_UB_23 0.0112583000
_diffrn_orient_matrix_UB_31 0.0361234000
_diffrn_orient_matrix_UB_32 -0.0487748000
_diffrn_orient_matrix_UB_33 0.0273304000
_diffrn_radiation_collimation 0.3
_diffrn_radiation_monochromator 'Varimax focusing mirrors'
_diffrn_radiation_probe x-ray
_diffrn_radiation_type 'Cu K\a'
_diffrn_radiation_wavelength 1.54184
_diffrn_reflns_av_R_equivalents 0.0497
_diffrn_reflns_av_unetI/netI 0.0455
_diffrn_reflns_Laue_measured_fraction_full 0.994
_diffrn_reflns_Laue_measured_fraction_max 0.994
_diffrn_reflns_limit_h_max 41
_diffrn_reflns_limit_h_min -36
_diffrn_reflns_limit_k_max 14
_diffrn_reflns_limit_k_min -18
_diffrn_reflns_limit_l_max 35
_diffrn_reflns_limit_l_min -35
_diffrn_reflns_number 47451
_diffrn_reflns_point_group_measured_fraction_full 0.994
_diffrn_reflns_point_group_measured_fraction_max 0.994
_diffrn_reflns_theta_full 67.684
_diffrn_reflns_theta_max 68.245
_diffrn_reflns_theta_min 2.620
_diffrn_source 'Rotating anode'
_diffrn_source_current 30.0
_diffrn_source_power 1.2
_diffrn_source_target Cu
_diffrn_source_type 'Rigaku 007 HF'
_diffrn_source_voltage 40.0
_exptl_absorpt_coefficient_mu 20.455
_exptl_absorpt_correction_T_max 0.491
_exptl_absorpt_correction_T_min 0.211
_exptl_absorpt_correction_type analytical
_exptl_absorpt_process_details
;
CrysAlisPro 1.171.41.122a (Rigaku Oxford Diffraction, 2021)
Analytical numeric absorption correction using a multifaceted crystal
model based on expressions derived by R.C. Clark & J.S. Reid.
(Clark, R. C. & Reid, J. S. (1995). Acta Cryst. A51, 887-897)
Empirical absorption correction using spherical harmonics,
implemented in SCALE3 ABSPACK scaling algorithm.
;
_exptl_crystal_colour colourless
_exptl_crystal_colour_primary colourless
_exptl_crystal_density_diffrn 1.384
_exptl_crystal_description block
_exptl_crystal_F_000 5856
_exptl_crystal_size_max 0.11
_exptl_crystal_size_mid 0.08
_exptl_crystal_size_min 0.05
_refine_diff_density_max 0.733
_refine_diff_density_min -0.659
_refine_diff_density_rms 0.078
_refine_ls_extinction_method none
_refine_ls_goodness_of_fit_ref 1.052
_refine_ls_hydrogen_treatment constr
_refine_ls_matrix_type full
_refine_ls_number_parameters 614
_refine_ls_number_reflns 13821
_refine_ls_number_restraints 21
_refine_ls_restrained_S_all 1.058
_refine_ls_R_factor_all 0.0763
_refine_ls_R_factor_gt 0.0505
_refine_ls_shift/su_max 0.001
_refine_ls_shift/su_mean 0.000
_refine_ls_structure_factor_coef Fsqd
_refine_ls_weighting_details 'w=1/[\s^2^(Fo^2^)+(0.0851P)^2^] where P=(Fo^2^+2Fc^2^)/3'
_refine_ls_weighting_scheme calc
_refine_ls_wR_factor_gt 0.1443
_refine_ls_wR_factor_ref 0.1560
_reflns_Friedel_coverage 0.000
_reflns_number_gt 8597
_reflns_number_total 13821
_reflns_threshold_expression 'I > 2\s(I)'
_cod_data_source_file lt5068.cif
_cod_data_source_block 4_5_48b
_cod_database_code 1571829
_shelx_shelxl_version_number 2016/6
_chemical_oxdiff_formula '(Zn3 I6 N12 H24 C36) (C15 H16 O3)2 (C6 H12)2'
_chemical_oxdiff_usercomment JP-9300-04
_shelx_space_group_comment
;
The symmetry employed for this shelxl refinement is uniquely defined
by the following loop, which should always be used as a source of
symmetry information in preference to the above space-group names.
They are only intended as comments.
;
_shelx_estimated_absorpt_t_max 0.428
_shelx_estimated_absorpt_t_min 0.212
_olex2_refinement_description
;
1. Fixed Uiso
 At 1.2 times of:
  All C(H) groups
2. Restrained distances
 I301-Zn41 \\sim I401-Zn
 with sigma of 0.02
 I302-Zn41 \\sim I402-Zn
 with sigma of 0.02
 Zn41-N301 \\sim Zn-N301
 with sigma of 0.02
 I302-N301 \\sim I402-N301
 with sigma of 0.04
 I301-I302 \\sim I401-I402
 with sigma of 0.04
 I301-N301 \\sim I401-N301
 with sigma of 0.04
 I305-N312 \\sim I405-N312
 with sigma of 0.04
 I305-Zn33 \\sim I405-Zn43
 with sigma of 0.02
 I305-I306 \\sim I405-I406
 with sigma of 0.04
 I306-Zn33 \\sim I406-Zn43
 with sigma of 0.02
 I306-N312 \\sim I406-N312
 with sigma of 0.04
 Zn33-N312 \\sim Zn43-N312
 with sigma of 0.02
 I404-N306 \\sim I304-N306
 with sigma of 0.04
 I403-N306 \\sim I303-N306
 with sigma of 0.04
 I404-I403 \\sim I304-I303
 with sigma of 0.04
 I404-Zn42 \\sim I304-Zn32
 with sigma of 0.02
 I404-N307 \\sim I304-N307
 with sigma of 0.04
 I403-Zn42 \\sim I303-Zn32
 with sigma of 0.02
 I403-N307 \\sim I303-N307
 with sigma of 0.04
 Zn42-N306 \\sim Zn32-N306
 with sigma of 0.02
 Zn42-N307 \\sim Zn32-N307
 with sigma of 0.02
3. Others
 Sof(I405)=Sof(Zn43)=Sof(I406)=1-FVAR(1)
 Sof(I305)=Sof(I306)=Sof(Zn33)=FVAR(1)
 Fixed Sof: I301(0.53921) I404(0.43936) I302(0.53921) I403(0.43936)
 Zn41(0.53921) Zn42(0.43936) I401(0.40142) Zn(0.40142) I402(0.40142)
 I304(0.51537) Zn32(0.51537) I303(0.51537) I501(0.05936) I502(0.05936)
 Zn51(0.05936) I503(0.04529) I504(0.04529) Zn52(0.04529)
 Fixed Uiso: I501(0.08) I502(0.08) Zn51(0.08) I503(0.08) I504(0.08) Zn52(0.08)
4.a Aromatic/amide H refined with riding coordinates:
 C335(H335), C336(H336), C310(H310), C331(H331), C311(H311), C333(H333),
 C332(H332), C304(H304), C330(H330), C302(H302), C305(H305), C315(H315),
 C313(H313), C329(H329), C301(H301), C312(H312), C322(H322), C314(H314),
 C328(H328), C320(H320), C319(H319), C318(H318), C323(H323), C317(H317)
;
_smtbx_masks_void_probe_radius 1.2
_smtbx_masks_void_truncation_radius 1.2
_olex2_date_sample_data_collection 2022-08-10
_olex2_date_sample_submission 2022-08-10
_olex2_submission_original_sample_id 4_5_48b
_olex2_submission_special_instructions 'No special instructions were received'
_oxdiff_exptl_absorpt_empirical_details
;
Empirical correction (ABSPACK) includes:
- Absorption correction using spherical harmonics
- Frame scaling
- Detector area scaling
- B-factor correction
;
_oxdiff_exptl_absorpt_empirical_full_max 3.159
_oxdiff_exptl_absorpt_empirical_full_min 0.314

loop_
_space_group_symop_operation_xyz
'x, y, z'
'-x, y, -z+1/2'
'x+1/2, y+1/2, z'
'-x+1/2, y+1/2, -z+1/2'
'-x, -y, -z'
'x, -y, z-1/2'
'-x+1/2, -y+1/2, -z'
'x+1/2, -y+1/2, z-1/2'

loop_
_atom_site_label
_atom_site_type_symbol
_atom_site_fract_x
_atom_site_fract_y
_atom_site_fract_z
_atom_site_U_iso_or_equiv
_atom_site_adp_type
_atom_site_occupancy
_atom_site_site_symmetry_order
_atom_site_calc_flag
_atom_site_refinement_flags_posn
_atom_site_refinement_flags_adp
_atom_site_refinement_flags_occupancy
_atom_site_disorder_assembly
_atom_site_disorder_group
I305 I 0.61889(13) 1.2315(3) 0.55322(15) 0.1017(10) Uani 0.481(19) 1 d D . P A 1
I306 I 0.52466(6) 1.15562(17) 0.63929(8) 0.0734(12) Uani 0.481(19) 1 d D . P A 1
I301 I 0.88140(12) -0.24051(18) 0.42659(16) 0.217(3) Uani 0.5392 1 d D . P B 1
Zn33 Zn 0.57899(12) 1.1273(4) 0.59376(16) 0.0561(13) Uani 0.481(19) 1 d D . P A 1
I404 I 0.62473(8) 0.65594(15) 0.19275(9) 0.1155(6) Uani 0.4394 1 d D . P C 2
I302 I 0.84171(7) -0.0594(5) 0.53180(19) 0.201(3) Uani 0.5392 1 d D . P B 1
I403 I 0.73001(8) 0.73295(17) 0.29390(11) 0.1299(7) Uani 0.4394 1 d D . P C 2
Zn41 Zn 0.86530(19) -0.0872(4) 0.4569(2) 0.133(3) Uani 0.5392 1 d D . P B 1
Zn42 Zn 0.66986(13) 0.6369(4) 0.26921(18) 0.0940(11) Uani 0.4394 1 d D . P C 2
N305 N 0.61994(13) -0.0503(3) 0.13986(16) 0.0782(15) Uani 1 1 d . . . . .
N312 N 0.56063(14) 1.0242(3) 0.54818(17) 0.0713(14) Uani 1 1 d D . . . .
N302 N 0.73296(13) 0.1880(3) 0.31545(17) 0.0780(14) Uani 1 1 d . . . . .
N308 N 0.56839(16) 0.7768(3) 0.43978(18) 0.0764(14) Uani 1 1 d . . . . .
N303 N 0.71923(12) 0.0520(3) 0.27587(16) 0.0745(14) Uani 1 1 d . . . . .
N309 N 0.53404(17) 0.6424(3) 0.4176(2) 0.0851(17) Uani 1 1 d . . . . .
N304 N 0.68187(14) 0.1791(3) 0.25013(17) 0.0833(16) Uani 1 1 d . . . . .
N310 N 0.51520(14) 0.7319(3) 0.47617(15) 0.0768(14) Uani 1 1 d . . . . .
N311 N 0.4155(2) 0.4866(4) 0.4567(3) 0.107(2) Uani 1 1 d . . . . .
C334 C 0.54800(17) 0.8720(4) 0.49570(19) 0.0691(16) Uani 1 1 d . . . . .
C327 C 0.47850(18) 0.5981(4) 0.4526(2) 0.081(2) Uani 1 1 d . . . . .
C335 C 0.52485(17) 0.8914(4) 0.5269(2) 0.0727(17) Uani 1 1 d . . . . .
H335 H 0.504007 0.852268 0.530702 0.087 Uiso 1 1 calc R U . . .
C326 C 0.54370(19) 0.7875(4) 0.4686(2) 0.0739(18) Uani 1 1 d . . . . .
N301 N 0.82608(16) -0.0304(3) 0.4051(2) 0.113(2) Uani 1 1 d D . . . .
C336 C 0.53139(16) 0.9678(4) 0.55322(19) 0.0730(16) Uani 1 1 d . . . . .
H336 H 0.515071 0.980227 0.574947 0.088 Uiso 1 1 calc R U . . .
C325 C 0.51196(19) 0.6605(4) 0.4485(2) 0.082(2) Uani 1 1 d . . . . .
C307 C 0.69043(16) 0.0948(3) 0.2474(2) 0.0740(17) Uani 1 1 d . . . . .
N306 N 0.6865(2) 0.5031(3) 0.2782(3) 0.118(2) Uani 1 1 d D . . . .
C309 C 0.66725(15) 0.0428(3) 0.2094(2) 0.0722(16) Uani 1 1 d . . . . .
C308 C 0.70485(16) 0.2247(3) 0.2831(2) 0.0751(17) Uani 1 1 d . . . . .
C306 C 0.73807(15) 0.1012(3) 0.3105(2) 0.0716(16) Uani 1 1 d . . . . .
C310 C 0.67308(18) -0.0442(4) 0.2032(2) 0.089(2) Uani 1 1 d . . . . .
H310 H 0.693847 -0.074394 0.222757 0.107 Uiso 1 1 calc R U . . .
C331 C 0.4634(2) 0.5929(4) 0.4896(3) 0.099(3) Uani 1 1 d . . . . .
H331 H 0.474227 0.627822 0.515341 0.118 Uiso 1 1 calc R U . . .
C303 C 0.76868(16) 0.0558(4) 0.3437(2) 0.085(2) Uani 1 1 d . . . . .
C311 C 0.64891(19) -0.0903(4) 0.1685(2) 0.092(2) Uani 1 1 d . . . . .
H311 H 0.653172 -0.151934 0.165098 0.110 Uiso 1 1 calc R U . . .
C324 C 0.56254(19) 0.7040(4) 0.4148(2) 0.083(2) Uani 1 1 d . . . . .
C333 C 0.5763(2) 0.9313(5) 0.4898(2) 0.092(2) Uani 1 1 d . . . . .
H333 H 0.592410 0.920584 0.467645 0.111 Uiso 1 1 calc R U . . .
N307 N 0.6399(3) 0.6550(4) 0.3229(3) 0.123(2) Uani 1 1 d D . . . .
C332 C 0.5819(2) 1.0087(4) 0.5166(3) 0.092(2) Uani 1 1 d . . . . .
H332 H 0.601444 1.050469 0.511711 0.110 Uiso 1 1 calc R U . . .
C321 C 0.5883(2) 0.6860(4) 0.3832(2) 0.086(2) Uani 1 1 d . . . . .
C316 C 0.69865(18) 0.3220(4) 0.2842(2) 0.0832(18) Uani 1 1 d . . . . .
C304 C 0.79150(19) 0.1022(4) 0.3786(2) 0.095(2) Uani 1 1 d . . . . .
H304 H 0.787754 0.163964 0.382319 0.114 Uiso 1 1 calc R U . . .
C330 C 0.4310(2) 0.5355(4) 0.4918(3) 0.101(2) Uani 1 1 d . . . . .
H330 H 0.420442 0.532533 0.518981 0.121 Uiso 1 1 calc R U . . .
C302 C 0.77482(19) -0.0329(4) 0.3408(3) 0.111(3) Uani 1 1 d . . . . .
H302 H 0.759476 -0.066890 0.317186 0.133 Uiso 1 1 calc R U . . .
C305 C 0.8204(2) 0.0552(4) 0.4083(3) 0.111(3) Uani 1 1 d . . . . .
H305 H 0.836745 0.086939 0.432030 0.133 Uiso 1 1 calc R U . . .
C315 C 0.7214(2) 0.3766(4) 0.3148(3) 0.123(3) Uani 1 1 d . . . . .
H315 H 0.741405 0.353418 0.338135 0.148 Uiso 1 1 calc R U . . .
C313 C 0.6385(2) 0.0837(4) 0.1783(3) 0.122(3) Uani 1 1 d . . . . .
H313 H 0.633825 0.145470 0.180636 0.146 Uiso 1 1 calc R U . . .
C329 C 0.4306(3) 0.4928(6) 0.4208(4) 0.141(4) Uani 1 1 d . . . . .
H329 H 0.418867 0.457675 0.395475 0.169 Uiso 1 1 calc R U . D 4
C301 C 0.8034(2) -0.0728(4) 0.3725(3) 0.141(4) Uani 1 1 d . . . . .
H301 H 0.806890 -0.135026 0.370493 0.170 Uiso 1 1 calc R U . . .
C312 C 0.6162(2) 0.0346(4) 0.1435(3) 0.124(3) Uani 1 1 d . . . . .
H312 H 0.597445 0.064691 0.121378 0.148 Uiso 1 1 calc R U . . .
C322 C 0.6223(3) 0.7340(5) 0.3850(3) 0.116(3) Uani 1 1 d . . . . .
H322 H 0.627917 0.780608 0.406596 0.139 Uiso 1 1 calc R U . . .
C314 C 0.7143(3) 0.4683(5) 0.3107(4) 0.138(4) Uani 1 1 d . . . . .
H314 H 0.729770 0.507016 0.331939 0.166 Uiso 1 1 calc R U . . .
C328 C 0.4631(3) 0.5469(6) 0.4150(3) 0.132(3) Uani 1 1 d . . . . .
H328 H 0.473420 0.547957 0.387624 0.159 Uiso 1 1 calc R U . . .
C320 C 0.5808(3) 0.6220(6) 0.3508(4) 0.131(3) Uani 1 1 d . . . . .
H320 H 0.557552 0.586712 0.348477 0.157 Uiso 1 1 calc R U . . .
C319 C 0.6066(4) 0.6081(7) 0.3215(4) 0.148(4) Uani 1 1 d . . . . .
H319 H 0.600617 0.563046 0.299047 0.177 Uiso 1 1 calc R U . . .
C318 C 0.6654(3) 0.4513(5) 0.2503(3) 0.142(4) Uani 1 1 d . . . . .
H318 H 0.645074 0.476189 0.227978 0.171 Uiso 1 1 calc R U . . .
C323 C 0.6486(3) 0.7172(5) 0.3565(4) 0.126(3) Uani 1 1 d . . . . .
H323 H 0.672912 0.748826 0.360175 0.151 Uiso 1 1 calc R U . . .
C317 C 0.6706(3) 0.3598(4) 0.2507(3) 0.123(3) Uani 1 1 d . . . . .
H317 H 0.655030 0.323841 0.228175 0.148 Uiso 1 1 calc R U . . .
I401 I 0.88100(12) -0.2383(3) 0.4189(3) 0.205(3) Uani 0.4014 1 d D . P B 2
Zn Zn 0.8665(2) -0.0954(5) 0.4559(3) 0.138(5) Uani 0.4014 1 d D . P B 2
I402 I 0.84124(16) -0.0648(6) 0.5286(3) 0.219(4) Uani 0.4014 1 d D . P B 2
I405 I 0.61509(9) 1.2403(2) 0.55940(18) 0.0962(9) Uani 0.519(19) 1 d D . P A 2
Zn43 Zn 0.57935(17) 1.1199(5) 0.5963(2) 0.103(3) Uani 0.519(19) 1 d D . P A 2
I406 I 0.52274(12) 1.1511(3) 0.63687(13) 0.151(3) Uani 0.519(19) 1 d D . P A 2
I304 I 0.64557(13) 0.67624(16) 0.20412(10) 0.2343(18) Uani 0.5154 1 d D . P C 1
Zn32 Zn 0.68354(16) 0.6406(3) 0.28336(19) 0.151(2) Uani 0.5154 1 d D . P C 1
I303 I 0.74715(9) 0.71626(15) 0.31842(14) 0.2098(15) Uani 0.5154 1 d D . P C 1
I501 I 0.9013(4) -0.2306(6) 0.3907(3) 0.080 Uiso 0.0594 1 d . U P B 3
I502 I 0.8506(4) -0.1148(6) 0.5072(3) 0.080 Uiso 0.0594 1 d . U P B 3
Zn51 Zn 0.8778(6) -0.1074(17) 0.4338(7) 0.080 Uiso 0.0594 1 d . U P B 3
I503 I 0.7620(3) 0.6889(8) 0.3547(3) 0.080 Uiso 0.0453 1 d . U P C 3
I504 I 0.6776(3) 0.7097(8) 0.2281(3) 0.080 Uiso 0.0453 1 d . U P C 3
Zn52 Zn 0.6965(8) 0.644(2) 0.3082(8) 0.080 Uiso 0.0453 1 d . U P C 3

loop_
_atom_site_aniso_label
_atom_site_aniso_U_11
_atom_site_aniso_U_22
_atom_site_aniso_U_33
_atom_site_aniso_U_23
_atom_site_aniso_U_13
_atom_site_aniso_U_12
I305 0.158(3) 0.0490(11) 0.0920(14) -0.0013(8) 0.0065(14) -0.0218(12)
I306 0.0695(16) 0.0739(14) 0.0703(12) 0.0097(8) -0.0045(8) 0.0142(10)
I301 0.213(3) 0.0450(10) 0.300(3) -0.0040(14) -0.196(3) 0.0115(11)
Zn33 0.056(2) 0.0372(17) 0.0653(19) -0.0007(13) -0.0160(16) 0.0010(13)
I404 0.1726(13) 0.0523(7) 0.1075(9) 0.0081(6) -0.0111(9) 0.0138(7)
I302 0.0902(13) 0.302(6) 0.185(4) 0.142(4) -0.0449(15) -0.0342(17)
I403 0.1310(13) 0.0515(9) 0.2044(19) -0.0397(9) 0.0234(11) -0.0165(8)
Zn41 0.115(4) 0.084(3) 0.160(5) 0.060(3) -0.082(3) -0.032(2)
Zn42 0.1117(16) 0.0362(14) 0.123(2) -0.0096(13) -0.0083(15) 0.0067(11)
N305 0.077(3) 0.038(2) 0.100(3) 0.000(2) -0.035(2) 0.000(2)
N312 0.070(3) 0.049(2) 0.081(3) -0.001(2) -0.022(3) -0.005(2)
N302 0.075(3) 0.038(2) 0.104(3) 0.001(2) -0.029(2) -0.008(2)
N308 0.080(3) 0.053(3) 0.082(3) -0.003(2) -0.021(3) 0.002(2)
N303 0.060(2) 0.041(2) 0.105(3) 0.002(2) -0.034(2) 0.0003(18)
N309 0.086(3) 0.052(3) 0.097(3) -0.013(3) -0.036(3) 0.008(3)
N304 0.086(3) 0.034(2) 0.108(3) 0.003(2) -0.040(3) -0.001(2)
N310 0.079(3) 0.054(3) 0.079(3) -0.006(2) -0.033(2) 0.000(2)
N311 0.093(4) 0.071(4) 0.131(5) 0.009(4) -0.048(4) -0.010(3)
C334 0.073(3) 0.051(3) 0.071(3) -0.003(3) -0.020(3) -0.007(3)
C327 0.080(4) 0.047(3) 0.094(4) 0.000(3) -0.041(4) 0.001(3)
C335 0.067(3) 0.049(3) 0.086(4) 0.002(3) -0.028(3) -0.005(2)
C326 0.068(3) 0.056(3) 0.082(4) -0.004(3) -0.027(3) -0.005(3)
N301 0.089(3) 0.057(3) 0.157(5) 0.031(3) -0.067(4) -0.025(3)
C336 0.064(3) 0.064(3) 0.078(3) 0.004(3) -0.022(3) 0.003(3)
C325 0.082(4) 0.046(3) 0.096(4) -0.004(3) -0.043(4) -0.001(3)
C307 0.070(3) 0.041(3) 0.095(4) 0.004(3) -0.028(3) -0.006(2)
N306 0.148(6) 0.035(3) 0.164(6) -0.001(3) 0.013(5) 0.012(3)
C309 0.063(3) 0.043(3) 0.095(4) 0.005(3) -0.026(3) -0.005(2)
C308 0.065(3) 0.046(3) 0.104(4) -0.001(3) -0.013(3) -0.002(2)
C306 0.062(3) 0.041(3) 0.098(4) 0.002(2) -0.022(3) -0.004(2)
C310 0.084(4) 0.045(3) 0.113(4) -0.006(3) -0.047(3) 0.010(3)
C331 0.101(5) 0.052(4) 0.117(5) 0.010(4) -0.050(4) -0.020(3)
C303 0.075(3) 0.044(3) 0.112(4) 0.004(3) -0.042(3) -0.009(3)
C311 0.104(4) 0.046(3) 0.101(4) -0.003(3) -0.048(4) 0.003(3)
C324 0.080(4) 0.061(4) 0.093(4) -0.009(3) -0.029(4) 0.014(3)
C333 0.098(4) 0.082(5) 0.092(4) -0.018(3) 0.004(4) -0.022(4)
N307 0.189(8) 0.051(3) 0.132(5) -0.001(3) 0.036(5) 0.028(4)
C332 0.097(5) 0.070(4) 0.103(5) -0.020(4) 0.003(4) -0.030(4)
C321 0.100(4) 0.058(4) 0.087(4) 0.002(3) -0.019(4) 0.009(3)
C316 0.087(4) 0.041(3) 0.111(4) -0.001(3) -0.010(3) 0.001(3)
C304 0.098(4) 0.052(3) 0.111(4) 0.018(3) -0.047(4) -0.020(3)
C330 0.090(4) 0.064(4) 0.124(5) 0.004(4) -0.045(4) -0.004(3)
C302 0.094(4) 0.038(3) 0.165(6) 0.006(3) -0.073(4) -0.009(3)
C305 0.103(4) 0.058(4) 0.136(5) 0.018(4) -0.073(4) -0.023(3)
C315 0.112(5) 0.042(3) 0.190(8) -0.020(4) -0.038(5) 0.002(3)
C313 0.126(5) 0.042(3) 0.156(6) -0.015(4) -0.086(5) 0.016(3)
C329 0.127(7) 0.098(6) 0.166(9) -0.041(6) -0.057(7) -0.053(5)
C301 0.108(5) 0.049(3) 0.217(9) 0.005(4) -0.101(6) -0.007(3)
C312 0.132(6) 0.045(3) 0.151(6) 0.006(4) -0.086(5) 0.002(3)
C322 0.151(8) 0.067(5) 0.126(6) -0.022(4) 0.016(6) -0.020(5)
C314 0.133(7) 0.061(5) 0.207(10) -0.041(6) -0.006(7) -0.022(5)
C328 0.129(6) 0.107(6) 0.142(7) -0.044(5) -0.024(5) -0.035(5)
C320 0.138(7) 0.096(6) 0.155(8) -0.043(6) 0.018(7) -0.007(6)
C319 0.190(10) 0.083(6) 0.178(10) -0.041(6) 0.052(9) -0.025(7)
C318 0.198(10) 0.054(4) 0.152(7) -0.017(5) -0.029(7) 0.032(5)
C323 0.133(7) 0.068(5) 0.178(9) -0.011(5) 0.029(7) -0.013(5)
C317 0.174(8) 0.044(3) 0.126(6) -0.003(3) -0.042(5) 0.022(4)
I401 0.108(2) 0.0699(19) 0.373(6) 0.061(2) -0.121(3) -0.0139(12)
Zn 0.081(4) 0.051(3) 0.236(10) 0.029(4) -0.097(5) -0.016(2)
I402 0.202(4) 0.226(5) 0.177(4) 0.109(4) -0.100(3) -0.101(4)
I405 0.0856(13) 0.0425(8) 0.140(2) -0.0039(9) -0.0321(11) 0.0020(7)
Zn43 0.121(4) 0.048(2) 0.110(3) -0.0041(18) -0.060(3) 0.0125(19)
I406 0.169(4) 0.129(3) 0.128(2) -0.0159(18) -0.043(2) 0.066(2)
I304 0.453(6) 0.0925(17) 0.187(3) 0.0682(15) 0.136(3) 0.132(3)
Zn32 0.266(7) 0.0305(13) 0.179(4) -0.001(3) 0.098(5) 0.014(3)
I303 0.231(3) 0.0636(12) 0.378(5) -0.083(2) 0.168(3) -0.0559(17)

loop_
_atom_type_symbol
_atom_type_description
_atom_type_scat_dispersion_real
_atom_type_scat_dispersion_imag
_atom_type_scat_source
C C 0.0181 0.0091 'International Tables Vol C Tables 4.2.6.8 and 6.1.1.4'
H H 0.0000 0.0000 'International Tables Vol C Tables 4.2.6.8 and 6.1.1.4'
I I -0.3257 6.8362 'International Tables Vol C Tables 4.2.6.8 and 6.1.1.4'
N N 0.0311 0.0180 'International Tables Vol C Tables 4.2.6.8 and 6.1.1.4'
Zn Zn -1.5491 0.6778 'International Tables Vol C Tables 4.2.6.8 and 6.1.1.4'

loop_
_exptl_crystal_face_index_h
_exptl_crystal_face_index_k
_exptl_crystal_face_index_l
_exptl_crystal_face_perp_dist
0 0 -1 0.0316
0 0 1 0.0163
0 1 0 0.0688
0 -1 0 0.0382
-2 0 -1 0.0349
2 0 1 0.0365
-2 2 -1 0.0701
1 -1 -1 0.0408
1 0 -1 0.0309
-1 0 1 0.0212
-1 -1 2 0.0255

loop_
_geom_angle_atom_site_label_1
_geom_angle_atom_site_label_2
_geom_angle_atom_site_label_3
_geom_angle
_geom_angle_site_symmetry_1
_geom_angle_site_symmetry_3
_geom_angle_publ_flag
I305 Zn33 I306 131.8(3) . . ?
N305 Zn33 I305 107.3(2) 6_566 . ?
N305 Zn33 I306 102.0(3) 6_566 . ?
N312 Zn33 I305 106.0(3) . . ?
N312 Zn33 I306 108.1(2) . . ?
N312 Zn33 N305 95.7(3) . 6_566 ?
I302 Zn41 I301 125.3(3) . . ?
N311 Zn41 I301 104.6(4) 3_545 . ?
N311 Zn41 I302 108.3(4) 3_545 . ?
N301 Zn41 I301 105.3(3) . . ?
N301 Zn41 I302 108.9(4) . . ?
N301 Zn41 N311 102.0(3) . 3_545 ?
I403 Zn42 I404 122.2(3) . . ?
N306 Zn42 I404 109.4(3) . . ?
N306 Zn42 I403 109.0(3) . . ?
N307 Zn42 I404 112.0(3) . . ?
N307 Zn42 I403 101.2(3) . . ?
N307 Zn42 N306 100.9(4) . . ?
C311 N305 Zn33 119.8(4) . 6_565 ?
C311 N305 Zn43 121.6(4) . 6_565 ?
C312 N305 Zn33 122.2(3) . 6_565 ?
C312 N305 C311 117.9(4) . . ?
C312 N305 Zn43 120.2(4) . 6_565 ?
C336 N312 Zn33 122.8(5) . . ?
C336 N312 Zn43 120.7(5) . . ?
C332 N312 Zn33 117.3(4) . . ?
C332 N312 C336 119.4(5) . . ?
C332 N312 Zn43 118.9(4) . . ?
C306 N302 C308 114.5(4) . . ?
C324 N308 C326 114.7(6) . . ?
C306 N303 C307 114.6(4) . . ?
C325 N309 C324 114.2(5) . . ?
C307 N304 C308 115.9(4) . . ?
C326 N310 C325 112.2(6) . . ?
Zn41 N311 Zn 3.7(4) 3_455 3_455 ?
C330 N311 Zn41 121.5(8) . 3_455 ?
C330 N311 Zn 123.6(8) . 3_455 ?
C330 N311 Zn51 146.5(10) . 3_455 ?
C329 N311 Zn41 120.7(5) . 3_455 ?
C329 N311 C330 117.5(7) . . ?
C329 N311 Zn 118.9(6) . 3_455 ?
C329 N311 Zn51 95.8(8) . 3_455 ?
C335 C334 C326 122.6(6) . . ?
C333 C334 C335 118.0(6) . . ?
C333 C334 C326 119.5(7) . . ?
C331 C327 C325 122.1(6) . . ?
C331 C327 C328 119.9(7) . . ?
C328 C327 C325 117.9(8) . . ?
C334 C335 H335 119.6 . . ?
C334 C335 C336 120.7(6) . . ?
C336 C335 H335 119.6 . . ?
N308 C326 N310 127.4(6) . . ?
N308 C326 C334 116.2(6) . . ?
N310 C326 C334 116.3(7) . . ?
C305 N301 Zn41 116.4(4) . . ?
C305 N301 Zn 119.7(4) . . ?
C305 N301 Zn51 128.6(7) . . ?
C301 N301 Zn41 125.6(5) . . ?
C301 N301 C305 117.5(5) . . ?
C301 N301 Zn 122.5(5) . . ?
C301 N301 Zn51 111.5(7) . . ?
N312 C336 C335 120.5(6) . . ?
N312 C336 H336 119.7 . . ?
C335 C336 H336 119.7 . . ?
N309 C325 N310 126.7(6) . . ?
N309 C325 C327 117.9(6) . . ?
N310 C325 C327 115.3(8) . . ?
N303 C307 C309 117.2(4) . . ?
N304 C307 N303 125.1(4) . . ?
N304 C307 C309 117.7(4) . . ?
C314 N306 Zn42 127.7(6) . . ?
C314 N306 Zn32 112.1(6) . . ?
C314 N306 Zn52 92.6(8) . . ?
C318 N306 Zn42 113.5(6) . . ?
C318 N306 C314 118.7(6) . . ?
C318 N306 Zn32 129.2(6) . . ?
C318 N306 Zn52 148.1(8) . . ?
C310 C309 C307 123.2(4) . . ?
C310 C309 C313 117.0(5) . . ?
C313 C309 C307 119.9(5) . . ?
N302 C308 C316 118.4(4) . . ?
N304 C308 N302 124.3(5) . . ?
N304 C308 C316 117.3(4) . . ?
N302 C306 N303 125.1(4) . . ?
N302 C306 C303 118.3(4) . . ?
N303 C306 C303 116.4(4) . . ?
C309 C310 H310 119.8 . . ?
C309 C310 C311 120.4(4) . . ?
C311 C310 H310 119.8 . . ?
C327 C331 H331 119.6 . . ?
C327 C331 C330 120.7(7) . . ?
C330 C331 H331 119.6 . . ?
C304 C303 C306 120.6(5) . . ?
C302 C303 C306 121.0(4) . . ?
C302 C303 C304 118.3(5) . . ?
N305 C311 C310 121.8(5) . . ?
N305 C311 H311 119.1 . . ?
C310 C311 H311 119.1 . . ?
N308 C324 N309 124.7(8) . . ?
N308 C324 C321 118.7(7) . . ?
N309 C324 C321 116.6(6) . . ?
C334 C333 H333 120.0 . . ?
C334 C333 C332 120.0(7) . . ?
C332 C333 H333 120.0 . . ?
C319 N307 Zn42 116.4(7) . . ?
C319 N307 C323 117.4(10) . . ?
C319 N307 Zn32 128.6(7) . . ?
C319 N307 Zn52 141.1(11) . . ?
C323 N307 Zn42 125.8(8) . . ?
C323 N307 Zn32 113.9(8) . . ?
C323 N307 Zn52 96.9(10) . . ?
N312 C332 C333 121.2(6) . . ?
N312 C332 H332 119.4 . . ?
C333 C332 H332 119.4 . . ?
C322 C321 C324 120.0(7) . . ?
C320 C321 C324 123.0(8) . . ?
C320 C321 C322 117.0(9) . . ?
C315 C316 C308 123.0(5) . . ?
C315 C316 C317 118.3(6) . . ?
C317 C316 C308 118.5(5) . . ?
C303 C304 H304 121.2 . . ?
C303 C304 C305 117.6(6) . . ?
C305 C304 H304 121.2 . . ?
N311 C330 C331 120.9(9) . . ?
N311 C330 H330 119.5 . . ?
C331 C330 H330 119.5 . . ?
C303 C302 H302 120.4 . . ?
C303 C302 C301 119.2(5) . . ?
C301 C302 H302 120.4 . . ?
N301 C305 C304 123.5(5) . . ?
N301 C305 H305 118.2 . . ?
C304 C305 H305 118.2 . . ?
C316 C315 H315 121.1 . . ?
C316 C315 C314 117.8(7) . . ?
C314 C315 H315 121.1 . . ?
C309 C313 H313 120.1 . . ?
C309 C313 C312 119.8(5) . . ?
C312 C313 H313 120.1 . . ?
N311 C329 H329 116.8 . . ?
N311 C329 C328 126.3(8) . . ?
N311 C329 Zn51 52.9(7) . 3_455 ?
C328 C329 H329 116.8 . . ?
C328 C329 Zn51 176.1(10) . 3_455 ?
N301 C301 C302 123.8(6) . . ?
N301 C301 H301 118.1 . . ?
C302 C301 H301 118.1 . . ?
N305 C312 C313 122.9(5) . . ?
N305 C312 H312 118.6 . . ?
C313 C312 H312 118.6 . . ?
C321 C322 H322 118.9 . . ?
C321 C322 C323 122.2(8) . . ?
C323 C322 H322 118.9 . . ?
N306 C314 C315 122.7(7) . . ?
N306 C314 H314 118.7 . . ?
C315 C314 H314 118.7 . . ?
C327 C328 C329 114.6(10) . . ?
C327 C328 H328 122.7 . . ?
C329 C328 H328 122.7 . . ?
C321 C320 H320 119.9 . . ?
C321 C320 C319 120.2(10) . . ?
C319 C320 H320 119.9 . . ?
N307 C319 C320 123.1(9) . . ?
N307 C319 H319 118.5 . . ?
C320 C319 H319 118.5 . . ?
N306 C318 H318 118.4 . . ?
N306 C318 C317 123.3(8) . . ?
C317 C318 H318 118.4 . . ?
N307 C323 C322 120.1(9) . . ?
N307 C323 H323 120.0 . . ?
C322 C323 H323 120.0 . . ?
C316 C317 C318 119.3(7) . . ?
C316 C317 H317 120.4 . . ?
C318 C317 H317 120.4 . . ?
N311 Zn N301 99.0(4) 3_545 . ?
N311 Zn I401 106.9(5) 3_545 . ?
N311 Zn I402 106.5(4) 3_545 . ?
N301 Zn I401 104.0(4) . . ?
N301 Zn I402 104.5(4) . . ?
I401 Zn I402 131.4(5) . . ?
N305 Zn43 N312 100.1(3) 6_566 . ?
N305 Zn43 I405 108.6(3) 6_566 . ?
N305 Zn43 I406 106.8(3) 6_566 . ?
N312 Zn43 I405 108.2(3) . . ?
N312 Zn43 I406 107.3(3) . . ?
I406 Zn43 I405 123.4(3) . . ?
N306 Zn32 N307 101.3(4) . . ?
N306 Zn32 I304 99.5(3) . . ?
N306 Zn32 I303 115.6(3) . . ?
N307 Zn32 I304 101.9(3) . . ?
N307 Zn32 I303 112.1(3) . . ?
I303 Zn32 I304 123.3(2) . . ?
N311 Zn51 N301 101.0(11) 3_545 . ?
N311 Zn51 C329 31.3(5) 3_545 3_545 ?
N311 Zn51 I501 117.9(10) 3_545 . ?
N311 Zn51 I502 93.0(9) 3_545 . ?
N301 Zn51 C329 100.6(10) . 3_545 ?
N301 Zn51 I501 121.3(9) . . ?
N301 Zn51 I502 87.7(8) . . ?
C329 Zn51 I501 93.5(8) 3_545 . ?
C329 Zn51 I502 124.4(10) 3_545 . ?
I501 Zn51 I502 128.4(11) . . ?
N306 Zn52 I503 121.0(12) . . ?
N306 Zn52 I504 89.9(8) . . ?
N307 Zn52 N306 94.4(11) . . ?
N307 Zn52 I503 129.9(12) . . ?
N307 Zn52 I504 94.7(9) . . ?
I503 Zn52 I504 117.5(12) . . ?

loop_
_geom_bond_atom_site_label_1
_geom_bond_atom_site_label_2
_geom_bond_distance
_geom_bond_site_symmetry_2
_geom_bond_publ_flag
I305 Zn33 2.533(5) . ?
I306 Zn33 2.536(4) . ?
I301 Zn41 2.579(7) . ?
Zn33 N305 2.124(7) 6_566 ?
Zn33 N312 2.087(6) . ?
I404 Zn42 2.530(4) . ?
I302 Zn41 2.549(7) . ?
I403 Zn42 2.518(5) . ?
Zn41 N311 2.051(10) 3_545 ?
Zn41 N301 2.043(6) . ?
Zn42 N306 2.101(7) . ?
Zn42 N307 2.077(10) . ?
N305 C311 1.331(6) . ?
N305 C312 1.294(7) . ?
N305 Zn43 2.018(7) 6_565 ?
N312 C336 1.344(8) . ?
N312 C332 1.316(9) . ?
N312 Zn43 2.055(7) . ?
N302 C308 1.352(6) . ?
N302 C306 1.332(7) . ?
N308 C326 1.323(8) . ?
N308 C324 1.321(8) . ?
N303 C307 1.344(6) . ?
N303 C306 1.339(6) . ?
N309 C325 1.324(9) . ?
N309 C324 1.362(9) . ?
N304 C307 1.310(6) . ?
N304 C308 1.335(7) . ?
N310 C326 1.339(9) . ?
N310 C325 1.349(8) . ?
N311 C330 1.310(9) . ?
N311 C329 1.277(13) . ?
N311 Zn 2.084(10) 3_455 ?
N311 Zn51 1.96(2) 3_455 ?
C334 C335 1.362(9) . ?
C334 C326 1.503(8) . ?
C334 C333 1.355(9) . ?
C327 C325 1.506(10) . ?
C327 C331 1.306(11) . ?
C327 C328 1.384(9) . ?
C335 H335 0.9500 . ?
C335 C336 1.389(8) . ?
N301 C305 1.312(8) . ?
N301 C301 1.297(8) . ?
N301 Zn 2.101(8) . ?
N301 Zn51 2.16(2) . ?
C336 H336 0.9500 . ?
C307 C309 1.487(7) . ?
N306 C314 1.337(11) . ?
N306 C318 1.269(10) . ?
N306 Zn32 2.083(7) . ?
N306 Zn52 2.31(3) . ?
C309 C310 1.345(7) . ?
C309 C313 1.371(7) . ?
C308 C316 1.483(7) . ?
C306 C303 1.474(6) . ?
C310 H310 0.9500 . ?
C310 C311 1.389(7) . ?
C331 H331 0.9500 . ?
C331 C330 1.419(10) . ?
C303 C304 1.375(7) . ?
C303 C302 1.359(8) . ?
C311 H311 0.9500 . ?
C324 C321 1.432(10) . ?
C333 H333 0.9500 . ?
C333 C332 1.407(9) . ?
N307 C319 1.336(13) . ?
N307 C323 1.365(12) . ?
N307 Zn32 2.083(10) . ?
N307 Zn52 2.08(3) . ?
C332 H332 0.9500 . ?
C321 C322 1.366(12) . ?
C321 C320 1.358(11) . ?
C316 C315 1.364(9) . ?
C316 C317 1.378(9) . ?
C304 H304 0.9500 . ?
C304 C305 1.396(7) . ?
C330 H330 0.9500 . ?
C302 H302 0.9500 . ?
C302 C301 1.372(8) . ?
C305 H305 0.9500 . ?
C315 H315 0.9500 . ?
C315 C314 1.406(10) . ?
C313 H313 0.9500 . ?
C313 C312 1.385(8) . ?
C329 H329 0.9500 . ?
C329 C328 1.418(15) . ?
C329 Zn51 2.44(3) 3_455 ?
C301 H301 0.9500 . ?
C312 H312 0.9500 . ?
C322 H322 0.9500 . ?
C322 C323 1.371(13) . ?
C314 H314 0.9500 . ?
C328 H328 0.9500 . ?
C320 H320 0.9500 . ?
C320 C319 1.373(15) . ?
C319 H319 0.9500 . ?
C318 H318 0.9500 . ?
C318 C317 1.391(9) . ?
C323 H323 0.9500 . ?
C317 H317 0.9500 . ?
I401 Zn 2.512(9) . ?
Zn I402 2.522(11) . ?
I405 Zn43 2.551(7) . ?
Zn43 I406 2.514(7) . ?
I304 Zn32 2.541(6) . ?
Zn32 I303 2.515(6) . ?
I501 Zn51 2.48(2) . ?
I502 Zn51 2.54(2) . ?
I503 Zn52 2.51(3) . ?
I504 Zn52 2.56(3) . ?

loop_
_geom_torsion_atom_site_label_1
_geom_torsion_atom_site_label_2
_geom_torsion_atom_site_label_3
_geom_torsion_atom_site_label_4
_geom_torsion
_geom_torsion_site_symmetry_1
_geom_torsion_site_symmetry_2
_geom_torsion_site_symmetry_3
_geom_torsion_site_symmetry_4
_geom_torsion_publ_flag
Zn33 N305 C311 C310 -171.3(6) 6_565 . . . ?
Zn33 N305 C312 C313 168.9(8) 6_565 . . . ?
Zn33 N312 C336 C335 -168.7(4) . . . . ?
Zn33 N312 C332 C333 168.3(5) . . . . ?
Zn41 N311 C330 C331 -173.8(5) 3_455 . . . ?
Zn41 N311 C329 C328 174.6(8) 3_455 . . . ?
Zn41 N301 C305 C304 -172.7(7) . . . . ?
Zn41 N301 C301 C302 173.6(8) . . . . ?
Zn42 N306 C314 C315 176.4(8) . . . . ?
Zn42 N306 C318 C317 -178.4(10) . . . . ?
Zn42 N307 C319 C320 -170.5(9) . . . . ?
Zn42 N307 C323 C322 167.4(7) . . . . ?
N302 C308 C316 C315 3.6(11) . . . . ?
N302 C308 C316 C317 178.5(8) . . . . ?
N302 C306 C303 C304 -0.5(10) . . . . ?
N302 C306 C303 C302 178.9(7) . . . . ?
N308 C324 C321 C322 11.9(9) . . . . ?
N308 C324 C321 C320 -168.3(7) . . . . ?
N303 C307 C309 C310 2.0(10) . . . . ?
N303 C307 C309 C313 -177.6(7) . . . . ?
N303 C306 C303 C304 175.5(7) . . . . ?
N303 C306 C303 C302 -5.2(10) . . . . ?
N309 C324 C321 C322 -166.5(6) . . . . ?
N309 C324 C321 C320 13.3(9) . . . . ?
N304 C307 C309 C310 -179.5(7) . . . . ?
N304 C307 C309 C313 0.9(10) . . . . ?
N304 C308 C316 C315 -176.8(8) . . . . ?
N304 C308 C316 C317 -1.8(11) . . . . ?
N311 C329 C328 C327 -1.3(15) . . . . ?
C334 C335 C336 N312 0.3(7) . . . . ?
C334 C333 C332 N312 1.5(10) . . . . ?
C327 C331 C330 N311 0.0(10) . . . . ?
C335 C334 C326 N308 -179.4(4) . . . . ?
C335 C334 C326 N310 1.0(7) . . . . ?
C335 C334 C333 C332 2.0(9) . . . . ?
C326 N308 C324 N309 -0.7(7) . . . . ?
C326 N308 C324 C321 -178.9(5) . . . . ?
C326 N310 C325 N309 1.6(7) . . . . ?
C326 N310 C325 C327 -175.7(4) . . . . ?
C326 C334 C335 C336 176.0(4) . . . . ?
C326 C334 C333 C332 -176.9(5) . . . . ?
C336 N312 C332 C333 -4.0(9) . . . . ?
C325 N309 C324 N308 -0.6(7) . . . . ?
C325 N309 C324 C321 177.6(5) . . . . ?
C325 N310 C326 N308 -3.3(7) . . . . ?
C325 N310 C326 C334 176.3(4) . . . . ?
C325 C327 C331 C330 177.9(5) . . . . ?
C325 C327 C328 C329 -177.4(7) . . . . ?
C307 N303 C306 N302 -7.0(9) . . . . ?
C307 N303 C306 C303 177.4(6) . . . . ?
C307 N304 C308 N302 -6.5(10) . . . . ?
C307 N304 C308 C316 173.9(6) . . . . ?
C307 C309 C310 C311 176.3(7) . . . . ?
C307 C309 C313 C312 -178.4(8) . . . . ?
N306 C318 C317 C316 3.3(18) . . . . ?
C309 C310 C311 N305 1.2(12) . . . . ?
C309 C313 C312 N305 3.4(16) . . . . ?
C308 N302 C306 N303 3.2(9) . . . . ?
C308 N302 C306 C303 178.8(6) . . . . ?
C308 N304 C307 N303 2.2(10) . . . . ?
C308 N304 C307 C309 -176.2(6) . . . . ?
C308 C316 C315 C314 176.2(9) . . . . ?
C308 C316 C317 C318 -177.7(9) . . . . ?
C306 N302 C308 N304 3.9(10) . . . . ?
C306 N302 C308 C316 -176.5(6) . . . . ?
C306 N303 C307 N304 4.1(10) . . . . ?
C306 N303 C307 C309 -177.5(6) . . . . ?
C306 C303 C304 C305 -178.9(7) . . . . ?
C306 C303 C302 C301 -179.6(8) . . . . ?
C310 C309 C313 C312 2.0(13) . . . . ?
C331 C327 C325 N309 157.9(6) . . . . ?
C331 C327 C325 N310 -24.5(7) . . . . ?
C331 C327 C328 C329 1.1(11) . . . . ?
C303 C304 C305 N301 -1.6(13) . . . . ?
C303 C302 C301 N301 -1.5(16) . . . . ?
C311 N305 C312 C313 -6.3(14) . . . . ?
C324 N308 C326 N310 2.9(7) . . . . ?
C324 N308 C326 C334 -176.7(4) . . . . ?
C324 N309 C325 N310 0.1(7) . . . . ?
C324 N309 C325 C327 177.3(4) . . . . ?
C324 C321 C322 C323 177.7(8) . . . . ?
C324 C321 C320 C319 179.9(9) . . . . ?
C333 C334 C335 C336 -2.8(7) . . . . ?
C333 C334 C326 N308 -0.5(7) . . . . ?
C333 C334 C326 N310 179.9(5) . . . . ?
C332 N312 C336 C335 3.2(7) . . . . ?
C321 C322 C323 N307 4.8(14) . . . . ?
C321 C320 C319 N307 0.2(17) . . . . ?
C316 C315 C314 N306 -0.4(17) . . . . ?
C304 C303 C302 C301 -0.2(13) . . . . ?
C330 N311 C329 C328 0.9(15) . . . . ?
C330 N311 C329 Zn51 176.1(11) . . . 3_455 ?
C302 C303 C304 C305 1.7(12) . . . . ?
C305 N301 C301 C302 1.7(15) . . . . ?
C315 C316 C317 C318 -2.5(15) . . . . ?
C313 C309 C310 C311 -4.1(11) . . . . ?
C329 N311 C330 C331 -0.1(11) . . . . ?
C301 N301 C305 C304 -0.1(14) . . . . ?
C312 N305 C311 C310 4.0(12) . . . . ?
C322 C321 C320 C319 -0.4(13) . . . . ?
C314 N306 C318 C317 -2.5(18) . . . . ?
C328 C327 C325 N309 -23.6(8) . . . . ?
C328 C327 C325 N310 153.9(6) . . . . ?
C328 C327 C331 C330 -0.5(10) . . . . ?
C320 C321 C322 C323 -2.1(12) . . . . ?
C319 N307 C323 C322 -4.7(13) . . . . ?
C318 N306 C314 C315 1.1(17) . . . . ?
C323 N307 C319 C320 2.4(16) . . . . ?
C317 C316 C315 C314 1.2(14) . . . . ?
Zn N311 C330 C331 -177.4(5) 3_455 . . . ?
Zn N311 C329 C328 178.2(8) 3_455 . . . ?
Zn N301 C305 C304 -173.7(7) . . . . ?
Zn N301 C301 C302 175.2(9) . . . . ?
Zn43 N305 C311 C310 -169.8(6) 6_565 . . . ?
Zn43 N305 C312 C313 167.6(8) 6_565 . . . ?
Zn43 N312 C336 C335 -165.2(4) . . . . ?
Zn43 N312 C332 C333 164.6(5) . . . . ?
Zn32 N306 C314 C315 178.8(9) . . . . ?
Zn32 N306 C318 C317 -179.8(9) . . . . ?
Zn32 N307 C319 C320 177.3(8) . . . . ?
Zn32 N307 C323 C322 179.6(7) . . . . ?
Zn51 N311 C330 C331 172.8(14) 3_455 . . . ?
Zn51 N311 C329 C328 -175.2(12) 3_455 . . . ?
Zn51 N301 C305 C304 160.7(10) . . . . ?
Zn51 N301 C301 C302 -162.3(11) . . . . ?
Zn52 N306 C314 C315 174.3(12) . . . . ?
Zn52 N306 C318 C317 -169.7(16) . . . . ?
Zn52 N307 C319 C320 151.4(13) . . . . ?
Zn52 N307 C323 C322 -165.8(11) . . . . ?

loop_
_exptl_oxdiff_crystal_face_indexfrac_h
_exptl_oxdiff_crystal_face_indexfrac_k
_exptl_oxdiff_crystal_face_indexfrac_l
_exptl_oxdiff_crystal_face_x
_exptl_oxdiff_crystal_face_y
_exptl_oxdiff_crystal_face_z
0.0000 -0.0000 -1.0000 0.0434 -0.0113 -0.0273
-0.0000 0.0000 1.0000 -0.0434 0.0113 0.0273
-0.0000 1.0000 0.0000 -0.0075 0.0894 -0.0488
0.0000 -1.0000 -0.0000 0.0075 -0.0894 0.0488
-2.0000 -0.0000 -1.0000 0.0071 -0.0538 -0.0996
2.0000 0.0000 1.0000 -0.0071 0.0538 0.0996
-2.0000 2.0000 -1.0000 -0.0080 0.1251 -0.1971
1.0000 -1.0000 -1.0000 0.0691 -0.0794 0.0576
1.0000 -0.0000 -1.0000 0.0615 0.0100 0.0088
-1.0000 0.0000 1.0000 -0.0615 -0.0100 -0.0088
-1.0000 -1.0000 2.0000 -0.0974 -0.0882 0.0673

loop_
_smtbx_masks_void_nr
_smtbx_masks_void_average_x
_smtbx_masks_void_average_y
_smtbx_masks_void_average_z
_smtbx_masks_void_volume
_smtbx_masks_void_count_electrons
_smtbx_masks_void_content
1 -0.513 -0.586 -0.263 3451.8 821.7 ?
2 -0.175 -0.328 -0.425 3451.8 821.7 ?
